data_1504020
loop_
_publ_author_name
'Saadi, Jakub'
'Lentz, Dieter'
'Reissig, Hans-Ulrich'

_publ_section_title
;
 Medium-sized carbocycles by samarium diiodide-induced carbonyl-alkene
 cyclizations.
;
_journal_issue 15
_journal_name_full 'Organic letters'
_journal_page_first 3334
_journal_page_last 3337
_journal_paper_doi 10.1021/ol901183h
_journal_volume 11
_journal_year 2009
_chemical_formula_sum 'C23 H28 O'
_chemical_formula_weight 320.45
_chemical_melting_point 374.0(10)
_chemical_name_systematic
; 
 (3SR,3aRS,4SR,9aRS)-4-Benzyl-3-isopropyl-1,2,3,4,9,9a-hexahydro-
  3aH-cyclopenta[b]naphthalen-3a-ol 
;
_space_group_IT_number 2
_symmetry_cell_setting triclinic
_symmetry_space_group_name_Hall '-P 1'
_symmetry_space_group_name_H-M 'P -1'
_atom_sites_solution_hydrogens geom
_atom_sites_solution_primary direct
_atom_sites_solution_secondary difmap
_audit_creation_method SHELXL-97
_cell_angle_alpha 71.800(5)
_cell_angle_beta 88.188(4)
_cell_angle_gamma 70.926(4)
_cell_formula_units_Z 4
_cell_length_a 9.769(2)
_cell_length_b 14.360(3)
_cell_length_c 14.469(3)
_cell_measurement_reflns_used 989
_cell_measurement_temperature 143(2)
_cell_measurement_theta_max 30.4
_cell_measurement_theta_min 2.5
_cell_volume 1816.7(7)
_computing_cell_refinement 'SAINT (BRUKER-AXS)'
_computing_data_collection 'SMART (Bruker-AXS)'
_computing_data_reduction 'SAINT (BRUKER-AXS)'
_computing_structure_refinement 'SHELXL-97 (Sheldrick, 1997)'
_computing_structure_solution 'SHELXS-97 (Sheldrick, 1990)'
_diffrn_ambient_temperature 143(2)
_diffrn_measured_fraction_theta_full 0.951
_diffrn_measured_fraction_theta_max 0.951
_diffrn_measurement_device_type 'SMART CCD Bruker-AXS'
_diffrn_measurement_method 'omega scan'
_diffrn_radiation_monochromator graphite
_diffrn_radiation_source 'sealed tube'
_diffrn_radiation_type MoK\a
_diffrn_radiation_wavelength 0.71073
_diffrn_reflns_av_R_equivalents 0.0593
_diffrn_reflns_av_sigmaI/netI 0.0558
_diffrn_reflns_limit_h_max 13
_diffrn_reflns_limit_h_min -13
_diffrn_reflns_limit_k_max 16
_diffrn_reflns_limit_k_min -18
_diffrn_reflns_limit_l_max 12
_diffrn_reflns_limit_l_min -19
_diffrn_reflns_number 14158
_diffrn_reflns_theta_full 28.28
_diffrn_reflns_theta_max 28.28
_diffrn_reflns_theta_min 1.58
_exptl_absorpt_coefficient_mu 0.069
_exptl_absorpt_correction_type none
_exptl_crystal_colour colorless
_exptl_crystal_density_diffrn 1.172
_exptl_crystal_density_method 'not measured'
_exptl_crystal_description prism
_exptl_crystal_F_000 696
_exptl_crystal_size_max 0.41
_exptl_crystal_size_mid 0.35
_exptl_crystal_size_min 0.25
_refine_diff_density_max 0.560
_refine_diff_density_min -0.428
_refine_diff_density_rms 0.048
_refine_ls_extinction_method none
_refine_ls_goodness_of_fit_ref 1.047
_refine_ls_hydrogen_treatment constr
_refine_ls_matrix_type full
_refine_ls_number_parameters 439
_refine_ls_number_reflns 8558
_refine_ls_number_restraints 0
_refine_ls_restrained_S_all 1.047
_refine_ls_R_factor_all 0.0602
_refine_ls_R_factor_gt 0.0476
_refine_ls_shift/su_max 0.001
_refine_ls_shift/su_mean 0.000
_refine_ls_structure_factor_coef Fsqd
_refine_ls_weighting_details 'calc w=1/[\s^2^(Fo^2^)+(0.0658P)^2^+0.3899P] where P=(Fo^2^+2Fc^2^)/3'
_refine_ls_weighting_scheme calc
_refine_ls_wR_factor_gt 0.1248
_refine_ls_wR_factor_ref 0.1346
_reflns_number_gt 6794
_reflns_number_total 8558
_reflns_threshold_expression >2sigma(I)
_cod_data_source_file ol901183h_si_001.cif
_cod_data_source_block js269c
_cod_depositor_comments
;
The following automatic conversions were performed:

'_chemical_melting_point' value '373-375' was changed to '374.0(10)'
- the average value was taken and precision was estimated.

Automatic conversion script
Id: cif_fix_values 1715 2011-07-08 13:25:40Z adriana 
;
_cod_original_cell_volume 1816.7(6)
_cod_original_sg_symbol_H-M P-1
_cod_original_formula_sum 'C23 H28 O1'
_cod_database_code 1504020

loop_
_symmetry_equiv_pos_as_xyz
'x, y, z'
'-x, -y, -z'

loop_
_atom_site_label
_atom_site_type_symbol
_atom_site_fract_x
_atom_site_fract_y
_atom_site_fract_z
_atom_site_U_iso_or_equiv
_atom_site_adp_type
_atom_site_occupancy
_atom_site_symmetry_multiplicity
_atom_site_calc_flag
_atom_site_refinement_flags
C1A C 0.02447(12) 0.17805(10) 1.05979(9) 0.0199(2) Uani 1 1 d .
H1A H 0.0012 0.1641 0.9996 0.024 Uiso 1 1 calc R
C2A C -0.10467(13) 0.27046(10) 1.06883(9) 0.0242(3) Uani 1 1 d .
H2A1 H -0.1984 0.2610 1.0587 0.029 Uiso 1 1 calc R
H2A2 H -0.0989 0.2795 1.1335 0.029 Uiso 1 1 calc R
C3A C -0.08720(13) 0.36198(10) 0.98807(10) 0.0250(3) Uani 1 1 d .
H3A1 H -0.1462 0.4287 0.9971 0.030 Uiso 1 1 calc R
H3A2 H -0.1158 0.3614 0.9233 0.030 Uiso 1 1 calc R
C4A C 0.07536(13) 0.34485(9) 0.99885(9) 0.0207(2) Uani 1 1 d .
H4A H 0.0898 0.3714 1.0527 0.025 Uiso 1 1 calc R
C5A C 0.15159(12) 0.22359(9) 1.03742(8) 0.0181(2) Uani 1 1 d .
C6A C 0.26193(12) 0.18385(9) 0.96730(8) 0.0187(2) Uani 1 1 d .
H6A H 0.3234 0.1109 1.0039 0.022 Uiso 1 1 calc R
C7A C 0.36130(12) 0.24881(10) 0.94226(8) 0.0198(2) Uani 1 1 d .
C8A C 0.51145(13) 0.20292(11) 0.94486(9) 0.0235(3) Uani 1 1 d .
H8A H 0.5537 0.1293 0.9663 0.028 Uiso 1 1 calc R
C9A C 0.59997(14) 0.26401(12) 0.91628(10) 0.0291(3) Uani 1 1 d .
H9A H 0.7020 0.2322 0.9170 0.035 Uiso 1 1 calc R
C10A C 0.53885(15) 0.37117(12) 0.88679(10) 0.0312(3) Uani 1 1 d .
H10A H 0.5990 0.4131 0.8673 0.037 Uiso 1 1 calc R
C11A C 0.38981(15) 0.41754(11) 0.88559(10) 0.0280(3) Uani 1 1 d .
H11A H 0.3487 0.4912 0.8664 0.034 Uiso 1 1 calc R
C12A C 0.29972(13) 0.35704(10) 0.91231(9) 0.0223(3) Uani 1 1 d .
C13A C 0.13635(13) 0.40347(10) 0.90872(9) 0.0243(3) Uani 1 1 d .
H13A H 0.0925 0.4009 0.8492 0.029 Uiso 1 1 calc R
H13B H 0.1094 0.4773 0.9051 0.029 Uiso 1 1 calc R
C14A C 0.05277(14) 0.07607(10) 1.14466(9) 0.0238(3) Uani 1 1 d .
H14A H 0.0945 0.0839 1.2029 0.029 Uiso 1 1 calc R
C15A C -0.09000(16) 0.05486(13) 1.17050(12) 0.0372(3) Uani 1 1 d .
H15A H -0.1392 0.0563 1.1119 0.056 Uiso 1 1 calc R
H15B H -0.1527 0.1084 1.1962 0.056 Uiso 1 1 calc R
H15C H -0.0693 -0.0136 1.2200 0.056 Uiso 1 1 calc R
C16A C 0.16040(16) -0.01653(11) 1.12177(11) 0.0331(3) Uani 1 1 d .
H16A H 0.1240 -0.0231 1.0626 0.050 Uiso 1 1 calc R
H16B H 0.1719 -0.0801 1.1765 0.050 Uiso 1 1 calc R
H16C H 0.2546 -0.0059 1.1115 0.050 Uiso 1 1 calc R
C17A C 0.19206(13) 0.18133(11) 0.87333(9) 0.0238(3) Uani 1 1 d .
H17A H 0.1464 0.1266 0.8911 0.029 Uiso 1 1 calc R
H17B H 0.1150 0.2489 0.8426 0.029 Uiso 1 1 calc R
C18A C 0.30357(13) 0.16018(10) 0.80095(9) 0.0211(2) Uani 1 1 d .
C19A C 0.32882(14) 0.24135(11) 0.72750(9) 0.0254(3) Uani 1 1 d .
H19A H 0.2691 0.3111 0.7188 0.030 Uiso 1 1 calc R
C20A C 0.44068(15) 0.22127(12) 0.66683(10) 0.0291(3) Uani 1 1 d .
H20A H 0.4571 0.2772 0.6173 0.035 Uiso 1 1 calc R
C21A C 0.52776(15) 0.12025(12) 0.67852(10) 0.0315(3) Uani 1 1 d .
H21A H 0.6045 0.1068 0.6374 0.038 Uiso 1 1 calc R
C22A C 0.50325(15) 0.03851(11) 0.75030(10) 0.0302(3) Uani 1 1 d .
H22A H 0.5628 -0.0311 0.7583 0.036 Uiso 1 1 calc R
C23A C 0.39103(14) 0.05871(10) 0.81062(9) 0.0246(3) Uani 1 1 d .
H23A H 0.3738 0.0024 0.8592 0.030 Uiso 1 1 calc R
C1B C -0.02021(13) 0.22710(10) 0.44943(9) 0.0232(3) Uani 1 1 d .
H1B H -0.0307 0.2813 0.4814 0.028 Uiso 1 1 calc R
C2B C 0.03685(17) 0.12118(13) 0.52905(12) 0.0410(4) Uani 1 1 d .
H2B1 H -0.0062 0.1245 0.5913 0.049 Uiso 1 1 calc R
H2B2 H 0.0138 0.0674 0.5096 0.049 Uiso 1 1 calc R
C3B C 0.20093(16) 0.09736(13) 0.53915(12) 0.0399(4) Uani 1 1 d .
H3B1 H 0.2524 0.0224 0.5720 0.048 Uiso 1 1 calc R
H3B2 H 0.2262 0.1380 0.5759 0.048 Uiso 1 1 calc R
C4B C 0.23693(14) 0.13113(10) 0.43238(10) 0.0265(3) Uani 1 1 d .
H4B H 0.2351 0.0756 0.4050 0.032 Uiso 1 1 calc R
C5B C 0.10546(13) 0.23030(10) 0.37977(9) 0.0204(2) Uani 1 1 d .
C6B C 0.14576(13) 0.33058(10) 0.35291(8) 0.0196(2) Uani 1 1 d .
H6B H 0.0622 0.3883 0.3106 0.024 Uiso 1 1 calc R
C7B C 0.27507(13) 0.31656(10) 0.29139(9) 0.0195(2) Uani 1 1 d .
C8B C 0.27775(13) 0.39247(10) 0.20421(9) 0.0228(3) Uani 1 1 d .
H8B H 0.1983 0.4558 0.1833 0.027 Uiso 1 1 calc R
C9B C 0.39578(15) 0.37661(11) 0.14725(10) 0.0264(3) Uani 1 1 d .
H9B H 0.3969 0.4289 0.0879 0.032 Uiso 1 1 calc R
C10B C 0.51119(14) 0.28424(12) 0.17771(10) 0.0297(3) Uani 1 1 d .
H10B H 0.5916 0.2728 0.1390 0.036 Uiso 1 1 calc R
C11B C 0.50978(14) 0.20832(11) 0.26467(10) 0.0288(3) Uani 1 1 d .
H11B H 0.5895 0.1451 0.2851 0.035 Uiso 1 1 calc R
C12B C 0.39238(13) 0.22374(10) 0.32269(9) 0.0228(3) Uani 1 1 d .
C13B C 0.38754(14) 0.14296(11) 0.41750(10) 0.0283(3) Uani 1 1 d .
H13C H 0.4162 0.1622 0.4722 0.034 Uiso 1 1 calc R
H13D H 0.4593 0.0751 0.4192 0.034 Uiso 1 1 calc R
C14B C -0.16930(15) 0.25047(14) 0.39934(10) 0.0358(3) Uani 1 1 d .
H14B H -0.1557 0.2060 0.3563 0.043 Uiso 1 1 calc R
C15B C -0.27608(16) 0.22261(15) 0.47368(12) 0.0407(4) Uani 1 1 d .
H15D H -0.2868 0.2619 0.5195 0.061 Uiso 1 1 calc R
H15E H -0.2392 0.1480 0.5096 0.061 Uiso 1 1 calc R
H15F H -0.3707 0.2401 0.4396 0.061 Uiso 1 1 calc R
C16B C -0.23388(18) 0.36201(18) 0.33619(15) 0.0627(6) Uani 1 1 d .
H16D H -0.2410 0.4077 0.3755 0.094 Uiso 1 1 calc R
H16E H -0.3310 0.3740 0.3089 0.094 Uiso 1 1 calc R
H16F H -0.1717 0.3771 0.2830 0.094 Uiso 1 1 calc R
C17B C 0.17628(15) 0.36493(11) 0.43959(9) 0.0264(3) Uani 1 1 d .
H17C H 0.0932 0.3697 0.4809 0.032 Uiso 1 1 calc R
H17D H 0.2638 0.3120 0.4801 0.032 Uiso 1 1 calc R
C18B C 0.19946(14) 0.46863(10) 0.40387(9) 0.0248(3) Uani 1 1 d .
C19B C 0.08145(16) 0.56054(12) 0.37236(11) 0.0328(3) Uani 1 1 d .
H19B H -0.0145 0.5578 0.3765 0.039 Uiso 1 1 calc R
C20B C 0.1020(2) 0.65587(12) 0.33511(12) 0.0435(4) Uani 1 1 d .
H20B H 0.0205 0.7179 0.3143 0.052 Uiso 1 1 calc R
C21B C 0.2416(2) 0.66080(14) 0.32813(12) 0.0462(4) Uani 1 1 d .
H21B H 0.2559 0.7261 0.3018 0.055 Uiso 1 1 calc R
C22B C 0.3593(2) 0.57087(14) 0.35943(13) 0.0439(4) Uani 1 1 d .
H22B H 0.4549 0.5741 0.3548 0.053 Uiso 1 1 calc R
C23B C 0.33863(16) 0.47548(12) 0.39765(11) 0.0335(3) Uani 1 1 d .
H23B H 0.4206 0.4139 0.4199 0.040 Uiso 1 1 calc R
O1A O 0.23317(9) 0.19506(7) 1.12984(6) 0.02006(18) Uani 1 1 d .
H1A1 H 0.2963 0.2244 1.1219 0.030 Uiso 1 1 calc R
O1B O 0.05872(10) 0.22252(8) 0.29029(7) 0.0267(2) Uani 1 1 d .
H1B1 H 0.1280 0.2159 0.2543 0.040 Uiso 1 1 calc R

loop_
_atom_site_aniso_label
_atom_site_aniso_U_11
_atom_site_aniso_U_22
_atom_site_aniso_U_33
_atom_site_aniso_U_23
_atom_site_aniso_U_13
_atom_site_aniso_U_12
C1A 0.0172(5) 0.0273(6) 0.0212(6) -0.0131(5) 0.0043(4) -0.0105(5)
C2A 0.0172(5) 0.0340(7) 0.0252(6) -0.0146(5) 0.0043(4) -0.0087(5)
C3A 0.0179(5) 0.0293(7) 0.0273(6) -0.0123(5) 0.0018(5) -0.0041(5)
C4A 0.0195(5) 0.0224(6) 0.0223(6) -0.0116(5) 0.0028(4) -0.0055(5)
C5A 0.0163(5) 0.0235(6) 0.0182(5) -0.0112(4) 0.0021(4) -0.0074(4)
C6A 0.0178(5) 0.0219(6) 0.0199(5) -0.0109(5) 0.0039(4) -0.0073(4)
C7A 0.0202(5) 0.0275(6) 0.0172(5) -0.0118(5) 0.0036(4) -0.0106(5)
C8A 0.0209(6) 0.0317(7) 0.0225(6) -0.0139(5) 0.0040(4) -0.0102(5)
C9A 0.0221(6) 0.0466(9) 0.0283(7) -0.0193(6) 0.0071(5) -0.0175(6)
C10A 0.0328(7) 0.0440(9) 0.0305(7) -0.0174(6) 0.0101(5) -0.0260(6)
C11A 0.0342(7) 0.0297(7) 0.0261(6) -0.0113(5) 0.0054(5) -0.0166(6)
C12A 0.0241(6) 0.0278(7) 0.0196(6) -0.0109(5) 0.0041(4) -0.0116(5)
C13A 0.0235(6) 0.0218(6) 0.0271(6) -0.0087(5) 0.0023(5) -0.0063(5)
C14A 0.0264(6) 0.0275(7) 0.0243(6) -0.0120(5) 0.0052(5) -0.0146(5)
C15A 0.0341(7) 0.0416(9) 0.0423(8) -0.0127(7) 0.0127(6) -0.0227(7)
C16A 0.0372(7) 0.0264(7) 0.0379(8) -0.0125(6) 0.0093(6) -0.0122(6)
C17A 0.0229(6) 0.0327(7) 0.0237(6) -0.0165(5) 0.0058(5) -0.0128(5)
C18A 0.0222(6) 0.0293(7) 0.0189(5) -0.0136(5) 0.0034(4) -0.0126(5)
C19A 0.0299(6) 0.0260(7) 0.0232(6) -0.0097(5) 0.0009(5) -0.0113(5)
C20A 0.0341(7) 0.0402(8) 0.0201(6) -0.0091(5) 0.0052(5) -0.0223(6)
C21A 0.0276(6) 0.0479(9) 0.0255(7) -0.0177(6) 0.0099(5) -0.0162(6)
C22A 0.0294(7) 0.0325(7) 0.0307(7) -0.0166(6) 0.0056(5) -0.0070(6)
C23A 0.0286(6) 0.0269(7) 0.0223(6) -0.0101(5) 0.0049(5) -0.0125(5)
C1B 0.0229(6) 0.0319(7) 0.0218(6) -0.0131(5) 0.0069(5) -0.0144(5)
C2B 0.0370(8) 0.0398(9) 0.0424(9) -0.0027(7) 0.0120(7) -0.0188(7)
C3B 0.0337(8) 0.0376(9) 0.0351(8) 0.0043(6) 0.0055(6) -0.0102(6)
C4B 0.0260(6) 0.0223(6) 0.0316(7) -0.0088(5) 0.0049(5) -0.0087(5)
C5B 0.0201(5) 0.0267(6) 0.0196(6) -0.0123(5) 0.0042(4) -0.0101(5)
C6B 0.0197(5) 0.0240(6) 0.0180(5) -0.0100(5) 0.0034(4) -0.0081(5)
C7B 0.0195(5) 0.0256(6) 0.0197(5) -0.0126(5) 0.0030(4) -0.0105(5)
C8B 0.0246(6) 0.0255(7) 0.0224(6) -0.0109(5) 0.0034(5) -0.0109(5)
C9B 0.0317(7) 0.0338(7) 0.0226(6) -0.0126(5) 0.0082(5) -0.0196(6)
C10B 0.0230(6) 0.0424(8) 0.0324(7) -0.0194(6) 0.0119(5) -0.0159(6)
C11B 0.0188(6) 0.0344(8) 0.0341(7) -0.0142(6) 0.0050(5) -0.0073(5)
C12B 0.0194(5) 0.0281(7) 0.0240(6) -0.0108(5) 0.0024(4) -0.0096(5)
C13B 0.0218(6) 0.0306(7) 0.0277(7) -0.0057(5) 0.0014(5) -0.0058(5)
C14B 0.0246(6) 0.0644(10) 0.0275(7) -0.0197(7) 0.0084(5) -0.0223(7)
C15B 0.0299(7) 0.0703(12) 0.0359(8) -0.0246(8) 0.0136(6) -0.0287(8)
C16B 0.0234(7) 0.0830(15) 0.0550(11) 0.0090(10) 0.0015(7) -0.0128(8)
C17B 0.0336(7) 0.0331(7) 0.0222(6) -0.0162(5) 0.0078(5) -0.0170(6)
C18B 0.0302(6) 0.0303(7) 0.0226(6) -0.0171(5) 0.0067(5) -0.0137(5)
C19B 0.0350(7) 0.0358(8) 0.0340(7) -0.0223(6) 0.0006(6) -0.0093(6)
C20B 0.0640(11) 0.0313(8) 0.0341(8) -0.0177(7) -0.0100(7) -0.0063(7)
C21B 0.0825(13) 0.0371(9) 0.0335(8) -0.0166(7) 0.0090(8) -0.0342(9)
C22B 0.0520(10) 0.0516(11) 0.0496(10) -0.0276(8) 0.0194(8) -0.0355(8)
C23B 0.0324(7) 0.0370(8) 0.0406(8) -0.0207(6) 0.0091(6) -0.0166(6)
O1A 0.0185(4) 0.0267(5) 0.0196(4) -0.0107(3) 0.0016(3) -0.0103(3)
O1B 0.0265(5) 0.0437(6) 0.0234(5) -0.0215(4) 0.0089(4) -0.0194(4)

loop_
_atom_type_symbol
_atom_type_description
_atom_type_scat_dispersion_real
_atom_type_scat_dispersion_imag
_atom_type_scat_source
C C 0.0033 0.0016 'International Tables Vol C Tables 4.2.6.8 and 6.1.1.4'
H H 0.0000 0.0000 'International Tables Vol C Tables 4.2.6.8 and 6.1.1.4'
O O 0.0106 0.0060 'International Tables Vol C Tables 4.2.6.8 and 6.1.1.4'

loop_
_geom_angle_atom_site_label_1
_geom_angle_atom_site_label_2
_geom_angle_atom_site_label_3
_geom_angle
C14A C1A C2A 115.15(10)
C14A C1A C5A 117.30(10)
C2A C1A C5A 103.48(10)
C3A C2A C1A 102.98(10)
C2A C3A C4A 103.20(10)
C3A C4A C13A 115.27(10)
C3A C4A C5A 105.39(10)
C13A C4A C5A 115.75(9)
O1A C5A C6A 106.67(9)
O1A C5A C1A 106.69(9)
C6A C5A C1A 116.74(9)
O1A C5A C4A 109.13(9)
C6A C5A C4A 112.31(10)
C1A C5A C4A 105.03(9)
C7A C6A C5A 108.69(9)
C7A C6A C17A 111.08(10)
C5A C6A C17A 114.68(9)
C8A C7A C12A 119.60(11)
C8A C7A C6A 121.45(11)
C12A C7A C6A 118.90(10)
C9A C8A C7A 120.58(13)
C10A C9A C8A 119.74(12)
C9A C10A C11A 120.11(12)
C10A C11A C12A 120.61(13)
C11A C12A C7A 119.34(12)
C11A C12A C13A 122.84(12)
C7A C12A C13A 117.82(11)
C12A C13A C4A 111.54(10)
C16A C14A C15A 109.51(12)
C16A C14A C1A 112.26(11)
C15A C14A C1A 110.38(11)
C18A C17A C6A 111.52(10)
C23A C18A C19A 118.30(11)
C23A C18A C17A 120.33(11)
C19A C18A C17A 121.21(11)
C20A C19A C18A 120.70(12)
C21A C20A C19A 120.16(13)
C20A C21A C22A 119.98(12)
C21A C22A C23A 119.77(13)
C22A C23A C18A 121.06(12)
C2B C1B C14B 114.47(12)
C2B C1B C5B 105.14(11)
C14B C1B C5B 115.30(10)
C3B C2B C1B 104.66(11)
C2B C3B C4B 102.25(12)
C3B C4B C13B 114.99(12)
C3B C4B C5B 105.14(11)
C13B C4B C5B 115.47(11)
O1B C5B C6B 106.93(10)
O1B C5B C4B 109.84(10)
C6B C5B C4B 112.12(10)
O1B C5B C1B 107.30(9)
C6B C5B C1B 115.38(10)
C4B C5B C1B 105.14(10)
C7B C6B C5B 107.85(9)
C7B C6B C17B 110.61(10)
C5B C6B C17B 116.20(10)
C8B C7B C12B 119.69(11)
C8B C7B C6B 121.69(11)
C12B C7B C6B 118.60(11)
C7B C8B C9B 120.75(12)
C10B C9B C8B 119.56(12)
C9B C10B C11B 120.11(12)
C10B C11B C12B 120.79(12)
C7B C12B C11B 119.09(12)
C7B C12B C13B 118.79(11)
C11B C12B C13B 122.12(11)
C12B C13B C4B 113.09(11)
C16B C14B C15B 109.52(14)
C16B C14B C1B 112.57(14)
C15B C14B C1B 111.48(12)
C18B C17B C6B 111.14(11)
C23B C18B C19B 118.11(13)
C23B C18B C17B 121.27(13)
C19B C18B C17B 120.56(12)
C20B C19B C18B 120.91(15)
C19B C20B C21B 120.03(16)
C22B C21B C20B 119.79(16)
C21B C22B C23B 120.18(16)
C22B C23B C18B 120.96(15)

loop_
_geom_bond_atom_site_label_1
_geom_bond_atom_site_label_2
_geom_bond_distance
C1A C14A 1.5371(18)
C1A C2A 1.5406(17)
C1A C5A 1.5645(16)
C2A C3A 1.5154(19)
C3A C4A 1.5307(17)
C4A C13A 1.5353(18)
C4A C5A 1.5715(17)
C5A O1A 1.4502(14)
C5A C6A 1.5516(15)
C6A C7A 1.5173(17)
C6A C17A 1.5561(16)
C7A C8A 1.3941(17)
C7A C12A 1.3964(18)
C8A C9A 1.3909(19)
C9A C10A 1.383(2)
C10A C11A 1.387(2)
C11A C12A 1.3954(18)
C12A C13A 1.5108(17)
C14A C16A 1.5241(19)
C14A C15A 1.5334(18)
C17A C18A 1.5119(16)
C18A C23A 1.3926(18)
C18A C19A 1.3951(18)
C19A C20A 1.3926(18)
C20A C21A 1.380(2)
C21A C22A 1.386(2)
C22A C23A 1.3919(18)
C1B C2B 1.531(2)
C1B C14B 1.5344(18)
C1B C5B 1.5668(16)
C2B C3B 1.527(2)
C3B C4B 1.534(2)
C4B C13B 1.5364(18)
C4B C5B 1.5640(18)
C5B O1B 1.4347(14)
C5B C6B 1.5463(18)
C6B C7B 1.5177(16)
C6B C17B 1.5528(16)
C7B C8B 1.3921(18)
C7B C12B 1.3973(18)
C8B C9B 1.3950(17)
C9B C10B 1.383(2)
C10B C11B 1.387(2)
C11B C12B 1.3994(17)
C12B C13B 1.5058(19)
C14B C16B 1.503(3)
C14B C15B 1.5291(19)
C17B C18B 1.5060(19)
C18B C23B 1.3930(19)
C18B C19B 1.393(2)
C19B C20B 1.385(2)
C20B C21B 1.387(3)
C21B C22B 1.375(3)
C22B C23B 1.387(2)
